data_4321040
loop_
_publ_author_name
'Montserrat Monfort'
'Immaculada Resino'
'Joan Ribas'
'Xavier Solans'
'Merce Font-Bardia'
'Pierre Rabu'
'Marc Drillon'

_publ_section_title
;
 Synthesis, Structure, and Magnetic Properties of Two New
 Ferromagnetic/Antiferromagnetic One-Dimensional Nickel(II) Complexes.
 Magnetostructural Correlations
;
_journal_name_full 'Inorganic Chemistry'
_journal_page_first 2572
_journal_page_last 2576
_journal_paper_doi 10.1021/ic991366j
_journal_volume 39
_journal_year 2000
_chemical_formula_sum 'C14 H20 N16 Ni2'
_chemical_formula_weight 529.88
_chemical_name_systematic
; 
 ? 
;
_space_group_IT_number 14
_symmetry_cell_setting monoclinic
_symmetry_space_group_name_Hall '-P 2ybc'
_symmetry_space_group_name_H-M 'P 1 21/c 1'
_atom_sites_solution_hydrogens geom
_atom_sites_solution_primary direct
_atom_sites_solution_secondary difmap
_audit_creation_method SHELXL
_cell_angle_alpha 90.00
_cell_angle_beta 106.72(2)
_cell_angle_gamma 90.00
_cell_formula_units_Z 4
_cell_length_a 12.299(5)
_cell_length_b 14.3075(15)
_cell_length_c 12.604(3)
_cell_measurement_temperature 293(2)
_cell_volume 2124.1(10)
_computing_structure_refinement 'SHELXL-93 (Sheldrick, 1993)'
_computing_structure_solution 'SHELXS-86 (Sheldrick, 1990)'
_diffrn_ambient_temperature 293(2)
_diffrn_radiation_monochromator graphite
_diffrn_radiation_source 'fine-focus sealed tube'
_diffrn_radiation_type MoK\a
_diffrn_radiation_wavelength 0.71069
_diffrn_reflns_av_R_equivalents 0.0000
_diffrn_reflns_av_sigmaI/netI 0.0572
_diffrn_reflns_limit_h_max 16
_diffrn_reflns_limit_h_min -17
_diffrn_reflns_limit_k_max 20
_diffrn_reflns_limit_k_min 0
_diffrn_reflns_limit_l_max 17
_diffrn_reflns_limit_l_min 0
_diffrn_reflns_number 6170
_diffrn_reflns_theta_max 29.99
_diffrn_reflns_theta_min 1.73
_exptl_absorpt_coefficient_mu 1.813
_exptl_crystal_density_diffrn 1.657
_exptl_crystal_F_000 1088
_refine_diff_density_max 0.697
_refine_diff_density_min -0.677
_refine_diff_density_rms 0.086
_refine_ls_extinction_coef 0.0000(4)
_refine_ls_extinction_expression Fc^*^=kFc[1+0.001xFc^2^\l^3^/sin(2\q)]^-1/4^
_refine_ls_extinction_method SHELXL
_refine_ls_goodness_of_fit_all 0.638
_refine_ls_goodness_of_fit_obs 0.532
_refine_ls_matrix_type full
_refine_ls_number_parameters 324
_refine_ls_number_reflns 6119
_refine_ls_number_restraints 0
_refine_ls_restrained_S_all 0.688
_refine_ls_restrained_S_obs 0.532
_refine_ls_R_factor_all 0.0719
_refine_ls_R_factor_obs 0.0317
_refine_ls_shift/esd_max -0.003
_refine_ls_shift/esd_mean 0.000
_refine_ls_structure_factor_coef Fsqd
_refine_ls_weighting_details 'w=1/[\s^2^(Fo^2^)+(0.1355P)^2^+3.1152P] where P=(Fo^2^+2Fc^2^)/3'
_refine_ls_weighting_scheme calc
_refine_ls_wR_factor_all 0.1500
_refine_ls_wR_factor_obs 0.0936
_reflns_number_observed 4052
_reflns_number_total 6170
_reflns_observed_criterion >2sigma(I)
_cod_data_source_file ic991366j_2.cif
_cod_data_source_block '[Ni(2-aminoethylpyridine)(N3)2]'
_cod_depositor_comments
;
The following automatic conversions were performed:

'_refine_ls_weighting_scheme' value 'calc
w=1/[\s^2^(Fo^2^)+(0.1355P)^2^+3.1152P] where P=(Fo^2^+2Fc^2^)/3' was
changed to 'calc'. New tag '_refine_ls_weighting_details' was
created. The value of the new tag was set to
'w=1/[\s^2^(Fo^2^)+(0.1355P)^2^+3.1152P] where P=(Fo^2^+2Fc^2^)/3'.

Automatic conversion script
Id: cif_fix_values 3143 2015-03-26 13:38:13Z robertas 
;
_cod_database_code 4321040

loop_
_symmetry_equiv_pos_as_xyz
'x, y, z'
'x, -y+1/2, z+1/2'
'-x, -y, -z'
'-x, y-1/2, -z-1/2'

loop_
_atom_site_aniso_label
_atom_site_aniso_U_11
_atom_site_aniso_U_22
_atom_site_aniso_U_33
_atom_site_aniso_U_23
_atom_site_aniso_U_13
_atom_site_aniso_U_12
Ni1 0.0335(2) 0.0235(2) 0.0272(2) 0.00456(13) 0.00305(14) 0.00086(13)
Ni2 0.0327(2) 0.0253(2) 0.0196(2) -0.00054(12) 0.00212(13) -0.00114(13)
N1 0.0410(14) 0.0328(12) 0.0390(13) 0.0077(11) 0.0159(11) 0.0053(11)
N2 0.0415(14) 0.0204(10) 0.0238(10) 0.0005(8) -0.0037(10) 0.0014(9)
N3 0.0418(14) 0.0399(14) 0.0250(11) -0.0042(10) 0.0043(11) -0.0061(11)
N4 0.042(2) 0.0351(14) 0.054(2) 0.0121(13) 0.0049(13) 0.0039(12)
N5 0.0459(15) 0.0220(10) 0.0252(11) 0.0013(9) 0.0090(10) -0.0020(10)
N6 0.0404(14) 0.0347(13) 0.0325(13) -0.0044(10) 0.0066(11) 0.0011(11)
N7 0.0422(14) 0.0308(12) 0.0310(12) 0.0001(10) -0.0021(11) -0.0035(11)
N8 0.051(2) 0.0407(15) 0.0378(14) -0.0025(12) 0.0096(13) -0.0136(13)
N9 0.130(4) 0.061(2) 0.083(3) -0.028(2) 0.037(3) -0.052(3)
N10 0.0366(13) 0.0354(13) 0.0257(11) 0.0014(10) 0.0037(10) -0.0064(10)
N11 0.0390(13) 0.0317(13) 0.0341(13) 0.0004(10) 0.0052(10) -0.0032(10)
N12 0.070(2) 0.041(2) 0.080(3) 0.010(2) 0.018(2) -0.016(2)
N13 0.0455(15) 0.0292(12) 0.0397(14) 0.0064(11) 0.0080(12) 0.0044(11)
N14 0.0412(14) 0.0325(12) 0.0293(12) 0.0050(10) 0.0000(10) -0.0004(11)
N15 0.0463(14) 0.0306(12) 0.0281(12) 0.0011(10) 0.0078(11) 0.0030(11)
N16 0.0391(13) 0.0281(11) 0.0250(11) -0.0001(9) 0.0040(10) -0.0002(10)
C1 0.053(2) 0.045(2) 0.052(2) 0.010(2) 0.002(2) 0.020(2)
C2 0.068(3) 0.037(2) 0.045(2) 0.015(2) 0.004(2) 0.008(2)
C3 0.043(2) 0.040(2) 0.0328(15) 0.0123(13) 0.0082(13) 0.0011(13)
C4 0.057(2) 0.039(2) 0.032(2) -0.0011(13) 0.0030(15) 0.002(2)
C5 0.074(3) 0.056(2) 0.044(2) -0.015(2) 0.003(2) -0.003(2)
C6 0.069(3) 0.084(3) 0.032(2) 0.002(2) -0.002(2) -0.010(2)
C7 0.059(2) 0.065(3) 0.034(2) 0.015(2) 0.000(2) 0.001(2)
C8 0.061(2) 0.035(2) 0.035(2) 0.0028(13) 0.0137(15) 0.0166(15)
C9 0.050(2) 0.050(2) 0.042(2) 0.008(2) 0.012(2) 0.010(2)
C10 0.052(2) 0.0312(14) 0.0281(13) -0.0013(11) 0.0065(13) -0.0022(13)
C11 0.044(2) 0.0296(14) 0.0328(14) 0.0024(12) 0.0051(13) -0.0013(12)
C12 0.061(2) 0.0290(14) 0.0302(15) 0.0057(12) 0.0076(14) -0.0003(14)
C13 0.077(3) 0.035(2) 0.032(2) 0.0040(13) 0.016(2) -0.009(2)
C14 0.060(2) 0.039(2) 0.044(2) -0.0020(14) 0.020(2) -0.002(2)

loop_
_atom_site_label
_atom_site_type_symbol
_atom_site_fract_x
_atom_site_fract_y
_atom_site_fract_z
_atom_site_U_iso_or_equiv
_atom_site_thermal_displace_type
_atom_site_occupancy
_atom_site_calc_flag
_atom_site_refinement_flags
_atom_site_disorder_group
Ni1 Ni 0.01513(3) 0.04504(2) 0.38811(3) 0.02928(11) Uani 1 d . .
Ni2 Ni 0.42303(3) 0.00442(2) 0.37203(3) 0.02700(11) Uani 1 d . .
N1 N 0.1259(2) -0.0689(2) 0.3827(2) 0.0367(6) Uani 1 d . .
N2 N 0.1957(2) -0.0630(2) 0.3353(2) 0.0313(5) Uani 1 d . .
N3 N 0.2638(2) -0.0585(2) 0.2885(2) 0.0367(6) Uani 1 d . .
N4 N 0.1373(3) 0.1418(2) 0.3631(3) 0.0453(7) Uani 1 d . .
N5 N 0.2361(2) 0.1307(2) 0.3907(2) 0.0313(5) Uani 1 d . .
N6 N 0.3366(2) 0.1212(2) 0.4177(2) 0.0367(6) Uani 1 d . .
N7 N 0.0950(2) 0.0481(2) 0.5636(2) 0.0373(6) Uani 1 d . .
N8 N 0.1246(3) 0.1220(2) 0.6051(2) 0.0438(7) Uani 1 d . .
N9 N 0.1532(5) 0.1943(3) 0.6435(4) 0.090(2) Uani 1 d . .
N10 N 0.4226(2) -0.0581(2) 0.5259(2) 0.0337(5) Uani 1 d . .
N11 N 0.3883(2) -0.1348(2) 0.5372(2) 0.0360(6) Uani 1 d . .
N12 N 0.3512(3) -0.2066(2) 0.5491(4) 0.0643(10) Uani 1 d . .
N13 N -0.0860(2) 0.1580(2) 0.4040(2) 0.0390(6) Uani 1 d . .
H13N H -0.1258(2) 0.1409(2) 0.4506(2) 0.060(3) Uiso 1 calc R .
H13A H -0.0396(2) 0.2048(2) 0.4369(2) 0.060(3) Uiso 1 calc R .
N14 N -0.0653(2) 0.0337(2) 0.2171(2) 0.0364(6) Uani 1 d . .
N15 N 0.5059(2) -0.1135(2) 0.3400(2) 0.0356(5) Uani 1 d . .
H15N H 0.5656(2) -0.1239(2) 0.3998(2) 0.060(3) Uiso 1 calc R .
H15A H 0.4583(2) -0.1622(2) 0.3345(2) 0.060(3) Uiso 1 calc R .
N16 N 0.4379(2) 0.0704(2) 0.2283(2) 0.0318(5) Uani 1 d . .
C1 C -0.1670(4) 0.1960(3) 0.3030(3) 0.0525(9) Uani 1 d . .
C2 C -0.1155(4) 0.2001(3) 0.2082(3) 0.0529(10) Uani 1 d . .
C3 C -0.1127(3) 0.1073(2) 0.1537(3) 0.0393(7) Uani 1 d . .
C4 C -0.0675(3) -0.0496(3) 0.1694(3) 0.0449(8) Uani 1 d . .
C5 C -0.1137(4) -0.0634(3) 0.0574(4) 0.0605(11) Uani 1 d . .
C6 C -0.1605(4) 0.0116(4) -0.0096(3) 0.0654(12) Uani 1 d . .
H6 H -0.1915(4) 0.0044(4) -0.0857(3) 0.060(3) Uiso 1 calc R .
C7 C -0.1598(4) 0.0967(3) 0.0398(3) 0.0553(10) Uani 1 d . .
C8 C 0.5476(3) -0.1149(2) 0.2427(3) 0.0438(8) Uani 1 d . .
H8 H 0.4844(3) -0.1247(2) 0.1769(3) 0.060(3) Uiso 1 calc R .
H8A H 0.6001(3) -0.1666(2) 0.2488(3) 0.060(3) Uiso 1 calc R .
C9 C 0.6075(3) -0.0236(3) 0.2312(3) 0.0478(8) Uani 1 d . .
H9 H 0.6557(3) -0.0046(3) 0.3033(3) 0.060(3) Uiso 1 calc R .
H9A H 0.6554(3) -0.0334(3) 0.1830(3) 0.060(3) Uiso 1 calc R .
C10 C 0.5221(3) 0.0533(2) 0.1837(3) 0.0381(7) Uani 1 d . .
C11 C 0.3583(3) 0.1343(2) 0.1802(3) 0.0366(6) Uani 1 d . .
C12 C 0.3628(3) 0.1834(2) 0.0855(3) 0.0413(7) Uani 1 d . .
C13 C 0.4485(4) 0.1672(2) 0.0410(3) 0.0481(9) Uani 1 d . .
C14 C 0.5324(4) 0.1016(3) 0.0904(3) 0.0466(8) Uani 1 d . .
H1 H -0.1953(38) 0.2518(36) 0.3243(39) 0.060(3) Uiso 1 d . .
H1A H -0.2399(40) 0.1555(34) 0.2847(38) 0.060(3) Uiso 1 d . .
H2 H -0.0392(41) 0.2232(32) 0.2272(39) 0.060(3) Uiso 1 d . .
H2A H -0.1948(35) 0.2496(34) 0.1639(36) 0.060(3) Uiso 1 d . .
H4 H -0.0252(39) -0.0944(33) 0.2240(39) 0.060(3) Uiso 1 d . .
H5 H -0.1104(39) -0.1149(36) 0.0329(39) 0.060(3) Uiso 1 d . .
H7 H -0.2104(37) 0.1516(32) -0.0099(38) 0.060(3) Uiso 1 d . .
H11 H 0.3030(38) 0.1495(33) 0.2116(39) 0.060(3) Uiso 1 d . .
H12 H 0.2935(38) 0.2219(31) 0.0539(38) 0.060(3) Uiso 1 d . .
H13 H 0.4809(37) 0.2026(31) -0.0351(38) 0.060(3) Uiso 1 d . .
H14 H 0.5956(39) 0.0847(32) 0.0638(38) 0.060(3) Uiso 1 d . .

loop_
_atom_type_symbol
_atom_type_description
_atom_type_scat_dispersion_real
_atom_type_scat_dispersion_imag
_atom_type_scat_source
C C 0.0033 0.0016 'International Tables Vol C Tables 4.2.6.8 and 6.1.1.4'
H H 0.0000 0.0000 'International Tables Vol C Tables 4.2.6.8 and 6.1.1.4'
N N 0.0061 0.0033 'International Tables Vol C Tables 4.2.6.8 and 6.1.1.4'
Ni Ni 0.3393 1.1124 'International Tables Vol C Tables 4.2.6.8 and 6.1.1.4'

loop_
_geom_angle_atom_site_label_1
_geom_angle_atom_site_label_2
_geom_angle_atom_site_label_3
_geom_angle
_geom_angle_site_symmetry_1
_geom_angle_site_symmetry_3
_geom_angle_publ_flag
N13 Ni1 N14 92.33(11) . . ?
N13 Ni1 N7 90.66(12) . 3_556 ?
N14 Ni1 N7 95.48(11) . 3_556 ?
N13 Ni1 N4 88.64(12) . . ?
N14 Ni1 N4 92.41(12) . . ?
N7 Ni1 N4 172.10(11) 3_556 . ?
N13 Ni1 N1 176.20(11) . . ?
N14 Ni1 N1 91.40(11) . . ?
N7 Ni1 N1 89.75(11) 3_556 . ?
N4 Ni1 N1 90.44(11) . . ?
N13 Ni1 N7 89.66(11) . . ?
N14 Ni1 N7 176.62(10) . . ?
N7 Ni1 N7 81.76(11) 3_556 . ?
N4 Ni1 N7 90.37(12) . . ?
N1 Ni1 N7 86.65(11) . . ?
N15 Ni2 N16 91.64(10) . . ?
N15 Ni2 N10 90.48(11) . 3_656 ?
N16 Ni2 N10 94.37(10) . 3_656 ?
N15 Ni2 N10 88.02(10) . . ?
N16 Ni2 N10 174.90(10) . . ?
N10 Ni2 N10 80.55(11) 3_656 . ?
N15 Ni2 N3 89.62(11) . . ?
N16 Ni2 N3 93.41(10) . . ?
N10 Ni2 N3 172.22(10) 3_656 . ?
N10 Ni2 N3 91.68(10) . . ?
N15 Ni2 N6 175.25(10) . . ?
N16 Ni2 N6 93.10(10) . . ?
N10 Ni2 N6 88.93(11) 3_656 . ?
N10 Ni2 N6 87.23(11) . . ?
N3 Ni2 N6 90.34(11) . . ?
N2 N1 Ni1 121.6(2) . . ?
N3 N2 N1 179.1(3) . . ?
N2 N3 Ni2 117.9(2) . . ?
N5 N4 Ni1 125.6(2) . . ?
N4 N5 N6 178.6(3) . . ?
N5 N6 Ni2 124.4(2) . . ?
N8 N7 Ni1 125.1(3) . 3_556 ?
N8 N7 Ni1 117.5(2) . . ?
Ni1 N7 Ni1 98.24(11) 3_556 . ?
N9 N8 N7 178.8(4) . . ?
N11 N10 Ni2 123.1(2) . 3_656 ?
N11 N10 Ni2 125.7(2) . . ?
Ni2 N10 Ni2 99.45(11) 3_656 . ?
N12 N11 N10 176.9(4) . . ?
C1 N13 Ni1 118.5(2) . . ?
C1 N13 H13N 107.7(2) . . ?
Ni1 N13 H13N 107.70(8) . . ?
C1 N13 H13A 107.7(2) . . ?
Ni1 N13 H13A 107.70(8) . . ?
H13N N13 H13A 107.1 . . ?
C4 N14 C3 118.8(3) . . ?
C4 N14 Ni1 118.3(2) . . ?
C3 N14 Ni1 122.9(2) . . ?
C8 N15 Ni2 119.2(2) . . ?
C8 N15 H15N 107.5(2) . . ?
Ni2 N15 H15N 107.53(7) . . ?
C8 N15 H15A 107.5(2) . . ?
Ni2 N15 H15A 107.53(8) . . ?
H15N N15 H15A 107.0 . . ?
C10 N16 C11 119.1(3) . . ?
C10 N16 Ni2 123.4(2) . . ?
C11 N16 Ni2 117.5(2) . . ?
N13 C1 C2 111.4(3) . . ?
N13 C1 H1 106.3(29) . . ?
C2 C1 H1 117.9(29) . . ?
N13 C1 H1A 108.1(26) . . ?
C2 C1 H1A 112.3(26) . . ?
H1 C1 H1A 99.9(37) . . ?
C3 C2 C1 113.6(3) . . ?
C3 C2 H2 105.6(28) . . ?
C1 C2 H2 114.9(28) . . ?
C3 C2 H2A 115.5(22) . . ?
C1 C2 H2A 85.5(21) . . ?
H2 C2 H2A 121.2(35) . . ?
N14 C3 C7 120.5(3) . . ?
N14 C3 C2 118.8(3) . . ?
C7 C3 C2 120.7(3) . . ?
N14 C4 C5 122.7(4) . . ?
N14 C4 H4 109.5(28) . . ?
C5 C4 H4 127.5(28) . . ?
C4 C5 C6 119.4(4) . . ?
C4 C5 H5 118.2(35) . . ?
C6 C5 H5 122.3(35) . . ?
C7 C6 C5 117.8(4) . . ?
C7 C6 H6 121.1(2) . . ?
C5 C6 H6 121.1(3) . . ?
C6 C7 C3 120.8(4) . . ?
C6 C7 H7 117.1(24) . . ?
C3 C7 H7 121.1(24) . . ?
N15 C8 C9 111.3(3) . . ?
N15 C8 H8 109.4(2) . . ?
C9 C8 H8 109.4(2) . . ?
N15 C8 H8A 109.4(2) . . ?
C9 C8 H8A 109.4(2) . . ?
H8 C8 H8A 108.0 . . ?
C10 C9 C8 111.1(3) . . ?
C10 C9 H9 109.4(2) . . ?
C8 C9 H9 109.4(2) . . ?
C10 C9 H9A 109.4(2) . . ?
C8 C9 H9A 109.4(2) . . ?
H9 C9 H9A 108.0 . . ?
N16 C10 C14 122.1(3) . . ?
N16 C10 C9 120.0(3) . . ?
C14 C10 C9 117.9(3) . . ?
N16 C11 C12 121.4(3) . . ?
N16 C11 H11 120.3(30) . . ?
C12 C11 H11 118.1(30) . . ?
C13 C12 C11 119.8(3) . . ?
C13 C12 H12 127.5(26) . . ?
C11 C12 H12 112.3(26) . . ?
C12 C13 C14 119.6(3) . . ?
C12 C13 H13 135.4(20) . . ?
C14 C13 H13 104.8(20) . . ?
C10 C14 C13 118.0(4) . . ?
C10 C14 H14 116.5(28) . . ?
C13 C14 H14 125.4(28) . . ?

loop_
_geom_bond_atom_site_label_1
_geom_bond_atom_site_label_2
_geom_bond_distance
_geom_bond_site_symmetry_2
_geom_bond_publ_flag
Ni1 N13 2.084(3) . ?
Ni1 N14 2.103(3) . ?
Ni1 N7 2.110(3) 3_556 ?
Ni1 N4 2.132(3) . ?
Ni1 N1 2.138(3) . ?
Ni1 N7 2.147(3) . ?
Ni2 N15 2.070(3) . ?
Ni2 N16 2.097(3) . ?
Ni2 N10 2.108(3) 3_656 ?
Ni2 N10 2.137(3) . ?
Ni2 N3 2.138(3) . ?
Ni2 N6 2.146(3) . ?
N1 N2 1.181(4) . ?
N2 N3 1.157(4) . ?
N4 N5 1.175(4) . ?
N5 N6 1.191(4) . ?
N7 N8 1.190(4) . ?
N7 Ni1 2.110(3) 3_556 ?
N8 N9 1.153(5) . ?
N10 N11 1.198(4) . ?
N10 Ni2 2.108(3) 3_656 ?
N11 N12 1.152(4) . ?
N13 C1 1.476(4) . ?
N13 H13N 0.90 . ?
N13 H13A 0.90 . ?
N14 C4 1.332(4) . ?
N14 C3 1.349(4) . ?
N15 C8 1.460(4) . ?
N15 H15N 0.90 . ?
N15 H15A 0.90 . ?
N16 C10 1.335(4) . ?
N16 C11 1.349(4) . ?
C1 C2 1.506(6) . ?
C1 H1 0.94(5) . ?
C1 H1A 1.04(5) . ?
C2 C3 1.501(5) . ?
C2 H2 0.96(5) . ?
C2 H2A 1.20(4) . ?
C3 C7 1.393(5) . ?
C4 C5 1.377(5) . ?
C4 H4 0.97(5) . ?
C5 C6 1.385(7) . ?
C5 H5 0.80(5) . ?
C6 C7 1.366(7) . ?
C6 H6 0.93 . ?
C7 H7 1.08(5) . ?
C8 C9 1.527(5) . ?
C8 H8 0.97 . ?
C8 H8A 0.97 . ?
C9 C10 1.520(5) . ?
C9 H9 0.97 . ?
C9 H9A 0.97 . ?
C10 C14 1.401(5) . ?
C11 C12 1.399(4) . ?
C11 H11 0.91(4) . ?
C12 C13 1.349(6) . ?
C12 H12 1.00(5) . ?
C13 C14 1.402(6) . ?
C13 H13 1.25(4) . ?
C14 H14 0.96(5) . ?
